data_2310682
loop_
_publ_author_name
'Stephenson, N.C.'

_publ_section_title
;
 The crystal structure of the tetragonal bronze Ba6 Ti2 Nb8 O30
;
_journal_name_full 'Acta Crystallographica (1,1948-23,1967)'
_journal_page_first 496
_journal_page_last 501
_journal_volume 18
_journal_year 1965
_chemical_formula_sum 'Ba6 Nb8 O30 Ti2'
_chemical_name_systematic 'Ba6 Ti2 Nb8 O30'
_space_group_IT_number 100
_symmetry_space_group_name_Hall 'P 4 -2ab'
_symmetry_space_group_name_H-M 'P 4 b m'
_cell_angle_alpha 90
_cell_angle_beta 90
_cell_angle_gamma 90
_cell_formula_units_Z 1
_cell_length_a 12.54
_cell_length_b 12.54
_cell_length_c 4.01
_cell_volume 630.579
_citation_journal_id_ASTM ACCRA9
_cod_data_source_file Stephenson_ACCRA9_1965_1874.cif
_cod_data_source_block Ba6Nb8O30Ti2
_cod_original_cell_volume 630.5789
_cod_database_code 2310682

loop_
_symmetry_equiv_pos_as_xyz
x,y,z
-y,x,z
-x,-y,z
y,-x,z
-x+1/2,y+1/2,z
-y+1/2,-x+1/2,z
x+1/2,-y+1/2,z
y+1/2,x+1/2,z

loop_
_atom_site_label
_atom_site_type_symbol
_atom_site_fract_x
_atom_site_fract_y
_atom_site_fract_z
_atom_site_occupancy
_atom_site_U_iso_or_equiv
O5 O-2 0.146 0.066 0.5 1 0.0
O2 O-2 0.279 0.779 0.5 1 0.0
O1 O-2 0 0.5 0.021 1 0.0
Ba2 Ba+2 0.1721 0.6721 0.9839 1 0.0
O4 O-2 0.345 0.007 0.5 1 0.0
Ti2 Ti+4 0.0748 0.2159 0.4562 0.2 0.0
Nb1 Nb+5 0 0.5 0.4817 0.8 0.0
Nb2 Nb+5 0.0748 0.2159 0.4562 0.8 0.0
O3 O-2 0.064 0.218 0 1 0.0
Ba1 Ba+2 0 0 0.9937 1 0.0
Ti1 Ti+4 0 0.5 0.4817 0.2 0.0
